data_9009084
loop_
_publ_author_name
'Wyckoff, R. W. G.'

_publ_section_title
;
 Second edition. Interscience Publishers, New York, New York
 Note: distorted rutile structure
;
_journal_name_full 'Crystal Structures'
_journal_page_first 239
_journal_page_last 444
_journal_volume 1
_journal_year 1963
_chemical_formula_sum 'Ca Cl2'
_chemical_name_mineral Hydrophilite
_space_group_IT_number 58
_symmetry_space_group_name_Hall '-P 2 2n'
_symmetry_space_group_name_H-M 'P n n m'
_cell_angle_alpha 90
_cell_angle_beta 90
_cell_angle_gamma 90
_cell_length_a 6.24
_cell_length_b 6.43
_cell_length_c 4.20
_cell_formula_units_Z 2
_cell_volume 168.517
_database_code_amcsd 0011763
_exptl_crystal_density_diffrn 2.187
_cod_database_code 9009084

loop_
_space_group_symop_operation_xyz
x,y,z
1/2+x,1/2-y,1/2+z
1/2-x,1/2+y,1/2-z
1/2-x,1/2+y,1/2+z
1/2+x,1/2-y,1/2-z
x,y,-z
-x,-y,z
-x,-y,-z

loop_
_atom_site_label
_atom_site_fract_x
_atom_site_fract_y
_atom_site_fract_z
Ca 0.00000 0.00000 0.00000
Cl 0.27500 0.32500 0.00000

loop_
_cod_related_entry_id
_cod_related_entry_database
_cod_related_entry_code
1 AMCSD 0011763
